data_7221953
loop_
_publ_author_name
'Romanov, Alexander S.'
'Shapovalov, Alexey V.'
'Angles, Gary F.'
'Timofeeva, Tatiana V.'
'Corsini, Maddalena'
'Fusi, Stefania'
'Fabrizi de Biani, Fabrizia'

_publ_section_title
;
 Structures of the conformational isomers and polymorph modifications of
 N-substituted 2,6-(E,E)-bis(ferrocenylidene)piperid-4-ones: photo- and
 electrochemically induced E/Z isomerization
;
_journal_issue 39
_journal_name_full CrystEngComm
_journal_page_first 7564
_journal_paper_doi 10.1039/C5CE01111F
_journal_volume 17
_journal_year 2015
_chemical_formula_moiety 'C28 H27 Fe2 N O'
_chemical_formula_sum 'C28 H27 Fe2 N O'
_chemical_formula_weight 505.21
_chemical_name_systematic
; 
 ? 
;
_space_group_IT_number 4
_symmetry_cell_setting monoclinic
_symmetry_space_group_name_Hall 'P 2yb'
_symmetry_space_group_name_H-M 'P 1 21 1'
_atom_sites_solution_hydrogens geom
_atom_sites_solution_primary direct
_atom_sites_solution_secondary difmap
_audit_creation_method SHELXL-97
_audit_update_record
;
2015-02-16 deposited with the CCDC.
2015-08-31 downloaded from the CCDC.
;
_cell_angle_alpha 90.00
_cell_angle_beta 95.467(3)
_cell_angle_gamma 90.00
_cell_formula_units_Z 2
_cell_length_a 5.9820(7)
_cell_length_b 12.7479(15)
_cell_length_c 14.4154(17)
_cell_measurement_reflns_used 2984
_cell_measurement_temperature 100(2)
_cell_measurement_theta_max 30.50
_cell_measurement_theta_min 2.84
_cell_volume 1094.3(2)
_computing_cell_refinement 'SAINT+ ver. 6.2 (Bruker, 2001)'
_computing_data_collection 'APEX2  (Bruker, 2005)'
_computing_data_reduction 'SAINT+ ver. 6.2 (Bruker, 2001)'
_computing_molecular_graphics 'SHELXTL ver. 6.12 (Sheldrick, 2001)'
_computing_publication_material 'SHELXTL ver. 6.12 (Sheldrick, 2001)'
_computing_structure_refinement 'SHELXTL ver. 6.12 (Sheldrick, 2001)'
_computing_structure_solution 'SHELXTL ver. 6.12 (Sheldrick, 2001)'
_diffrn_ambient_temperature 100(2)
_diffrn_measured_fraction_theta_full 0.991
_diffrn_measured_fraction_theta_max 0.991
_diffrn_measurement_device_type 'Bruker SMART APEX II CCD area detector'
_diffrn_measurement_method 'phi and omega scans'
_diffrn_radiation_monochromator graphite
_diffrn_radiation_source 'fine-focus sealed tube'
_diffrn_radiation_type MoK\a
_diffrn_radiation_wavelength 0.71073
_diffrn_reflns_av_R_equivalents 0.0249
_diffrn_reflns_av_sigmaI/netI 0.0318
_diffrn_reflns_limit_h_max 7
_diffrn_reflns_limit_h_min -7
_diffrn_reflns_limit_k_max 16
_diffrn_reflns_limit_k_min -16
_diffrn_reflns_limit_l_max 19
_diffrn_reflns_limit_l_min -19
_diffrn_reflns_number 16287
_diffrn_reflns_theta_full 28.00
_diffrn_reflns_theta_max 28.00
_diffrn_reflns_theta_min 2.14
_exptl_absorpt_coefficient_mu 1.347
_exptl_absorpt_correction_T_max 0.9235
_exptl_absorpt_correction_T_min 0.6960
_exptl_absorpt_correction_type multi-scan
_exptl_absorpt_process_details 'SADABS (Sheldrick, 2003)'
_exptl_crystal_colour red
_exptl_crystal_density_diffrn 1.533
_exptl_crystal_density_meas ?
_exptl_crystal_density_method 'not measured'
_exptl_crystal_description plate
_exptl_crystal_F_000 524
_exptl_crystal_size_max 0.29
_exptl_crystal_size_mid 0.23
_exptl_crystal_size_min 0.06
_refine_diff_density_max 1.409
_refine_diff_density_min -0.610
_refine_diff_density_rms 0.087
_refine_ls_abs_structure_details 'Flack H D (1983), Acta Cryst. A39, 876-881'
_refine_ls_abs_structure_Flack 0.037(19)
_refine_ls_extinction_method none
_refine_ls_goodness_of_fit_ref 0.937
_refine_ls_hydrogen_treatment constr
_refine_ls_matrix_type full
_refine_ls_number_parameters 289
_refine_ls_number_reflns 5200
_refine_ls_number_restraints 1
_refine_ls_restrained_S_all 0.937
_refine_ls_R_factor_all 0.0399
_refine_ls_R_factor_gt 0.0375
_refine_ls_shift/su_max 0.001
_refine_ls_shift/su_mean 0.000
_refine_ls_structure_factor_coef Fsqd
_refine_ls_weighting_details 'calc w=1/[\s^2^(Fo^2^)+(0.0500P)^2^+2.2000P] where P=(Fo^2^+2Fc^2^)/3'
_refine_ls_weighting_scheme calc
_refine_ls_wR_factor_gt 0.0935
_refine_ls_wR_factor_ref 0.0949
_reflns_number_gt 4935
_reflns_number_total 5200
_reflns_threshold_expression >2sigma(I)
_cod_data_source_file c5ce01111f1.cif
_cod_data_source_block a
_cod_depositor_comments
;
The following automatic conversions were performed:

'_symmetry_cell_setting' value 'Monoclinic' changed to 'monoclinic'
according to
/usr/data/users/saulius/crontab/automatic-downloads/rss-feeds/RSC/lib/dictionaries/cif_core.dic
dictionary named 'cif_core.dic' version 2.4.2 from 2011-04-26.

'_exptl_crystal_density_meas' value 'not measured' was changed to '?'
- the value is perceived as not measured.

Automatic conversion script
Id: cif_fix_values 3271 2015-04-21 07:52:19Z andrius 

 Adding full bibliography for 7221953--7221957.cif.
;
_cod_original_sg_symbol_H-M 'P 21'
_cod_database_code 7221953

loop_
_symmetry_equiv_pos_as_xyz
'x, y, z'
'-x, y+1/2, -z'

loop_
_atom_site_label
_atom_site_type_symbol
_atom_site_fract_x
_atom_site_fract_y
_atom_site_fract_z
_atom_site_U_iso_or_equiv
_atom_site_adp_type
_atom_site_occupancy
_atom_site_symmetry_multiplicity
_atom_site_calc_flag
_atom_site_refinement_flags
Fe2 Fe -0.02421(6) 0.55421(4) 0.86017(2) 0.01249(9) Uani 1 1 d .
Fe1 Fe 0.49779(6) 0.55869(4) 0.21321(3) 0.01343(10) Uani 1 1 d .
O1 O 0.5923(5) 0.5847(2) 0.59766(17) 0.0316(7) Uani 1 1 d .
C13 C 0.4080(6) 0.7083(3) 0.2467(2) 0.0182(7) Uani 1 1 d .
H13A H 0.2534 0.7325 0.2571 0.022 Uiso 1 1 calc R
C12 C 0.5042(7) 0.7079(3) 0.1596(2) 0.0193(7) Uani 1 1 d .
H12A H 0.4272 0.7312 0.0984 0.023 Uiso 1 1 calc R
C21 C -0.1334(6) 0.7035(3) 0.8868(3) 0.0202(7) Uani 1 1 d .
H21A H -0.2849 0.7220 0.9059 0.024 Uiso 1 1 calc R
C20 C -0.0768(6) 0.6954(2) 0.7935(2) 0.0150(6) Uani 1 1 d .
H20A H -0.1799 0.7084 0.7359 0.018 Uiso 1 1 calc R
C22 C 0.0584(6) 0.6788(3) 0.9483(2) 0.0197(7) Uani 1 1 d .
H22A H 0.0654 0.6771 1.0179 0.024 Uiso 1 1 calc R
C19 C 0.1581(5) 0.6647(2) 0.7969(2) 0.0147(6) Uani 1 1 d .
N1 N 0.1795(5) 0.8241(2) 0.52710(19) 0.0159(5) Uani 1 1 d .
C9 C 0.5720(5) 0.6668(2) 0.3162(2) 0.0149(6) Uani 1 1 d .
C11 C 0.7237(6) 0.6668(3) 0.1739(2) 0.0224(7) Uani 1 1 d .
H11A H 0.8288 0.6565 0.1247 0.027 Uiso 1 1 calc R
C23 C 0.2379(5) 0.6535(2) 0.8939(2) 0.0152(6) Uani 1 1 d .
H23A H 0.3931 0.6323 0.9187 0.018 Uiso 1 1 calc R
C10 C 0.7685(5) 0.6402(3) 0.2696(2) 0.0186(6) Uani 1 1 d .
H10A H 0.9112 0.6094 0.2997 0.022 Uiso 1 1 calc R
C5 C 0.2705(5) 0.6783(2) 0.6326(2) 0.0164(6) Uani 1 1 d .
C7 C 0.0162(7) 0.9053(3) 0.4980(2) 0.0236(7) Uani 1 1 d .
H7A H -0.0238 0.9439 0.5529 0.035 Uiso 1 1 calc R
H7B H -0.1188 0.8729 0.4664 0.035 Uiso 1 1 calc R
H7C H 0.0813 0.9538 0.4552 0.035 Uiso 1 1 calc R
C4 C 0.0894(6) 0.7527(3) 0.5937(2) 0.0173(6) Uani 1 1 d .
H4A H -0.0377 0.7125 0.5623 0.021 Uiso 1 1 calc R
H4B H 0.0329 0.7935 0.6451 0.021 Uiso 1 1 calc R
C3 C 0.2390(6) 0.7661(3) 0.4456(2) 0.0180(6) Uani 1 1 d .
H3A H 0.2963 0.8156 0.4004 0.022 Uiso 1 1 calc R
H3B H 0.1034 0.7316 0.4148 0.022 Uiso 1 1 calc R
C8 C 0.2952(5) 0.6438(2) 0.7214(2) 0.0164(6) Uani 1 1 d .
H8A H 0.4208 0.5994 0.7366 0.020 Uiso 1 1 calc R
C6 C 0.5578(5) 0.6446(3) 0.4145(2) 0.0166(6) Uani 1 1 d .
H6A H 0.6636 0.5951 0.4414 0.020 Uiso 1 1 calc R
C2 C 0.4161(5) 0.6841(3) 0.4727(2) 0.0171(6) Uani 1 1 d .
C1 C 0.4401(6) 0.6437(3) 0.5699(2) 0.0204(6) Uani 1 1 d .
C26 C 0.0307(7) 0.4161(3) 0.7934(2) 0.0186(7) Uani 1 1 d .
H26A H 0.1408 0.4047 0.7464 0.022 Uiso 1 1 calc R
C28 C -0.2927(6) 0.4550(3) 0.8609(2) 0.0193(7) Uani 1 1 d .
H28A H -0.4504 0.4766 0.8690 0.023 Uiso 1 1 calc R
C25 C 0.0735(6) 0.4027(2) 0.8922(2) 0.0195(6) Uani 1 1 d .
H25A H 0.2197 0.3811 0.9263 0.023 Uiso 1 1 calc R
C27 C -0.1972(6) 0.4483(3) 0.7741(2) 0.0181(6) Uani 1 1 d .
H27A H -0.2759 0.4633 0.7111 0.022 Uiso 1 1 calc R
C24 C -0.1275(6) 0.4273(3) 0.9338(3) 0.0214(7) Uani 1 1 d .
H24A H -0.1477 0.4256 1.0019 0.026 Uiso 1 1 calc R
C16 C 0.2616(7) 0.4515(3) 0.2454(3) 0.0304(9) Uani 1 1 d .
H16A H 0.1454 0.4634 0.2898 0.036 Uiso 1 1 calc R
C17 C 0.4782(7) 0.4112(3) 0.2693(3) 0.0263(8) Uani 1 1 d .
H17A H 0.5421 0.3886 0.3328 0.032 Uiso 1 1 calc R
C15 C 0.2362(7) 0.4746(3) 0.1496(3) 0.0330(9) Uani 1 1 d .
H15A H 0.0989 0.5041 0.1138 0.040 Uiso 1 1 calc R
C18 C 0.5885(7) 0.4077(3) 0.1864(3) 0.0269(8) Uani 1 1 d .
H18A H 0.7451 0.3822 0.1814 0.032 Uiso 1 1 calc R
C14 C 0.4402(8) 0.4470(3) 0.1125(3) 0.0325(9) Uani 1 1 d .
H14A H 0.4723 0.4536 0.0460 0.039 Uiso 1 1 calc R

loop_
_atom_site_aniso_label
_atom_site_aniso_U_11
_atom_site_aniso_U_22
_atom_site_aniso_U_33
_atom_site_aniso_U_23
_atom_site_aniso_U_13
_atom_site_aniso_U_12
Fe2 0.01522(18) 0.00896(17) 0.01349(17) 0.0005(2) 0.00243(13) -0.0009(2)
Fe1 0.01703(19) 0.01065(17) 0.01286(17) 0.0003(2) 0.00268(13) -0.0010(2)
O1 0.0328(14) 0.0475(19) 0.0147(11) 0.0039(10) 0.0027(9) 0.0210(12)
C13 0.0244(17) 0.0137(14) 0.0160(16) -0.0013(12) 0.0003(13) 0.0021(13)
C12 0.033(2) 0.0105(15) 0.0143(15) 0.0011(12) 0.0015(14) -0.0026(14)
C21 0.0213(16) 0.0108(14) 0.0299(19) -0.0013(13) 0.0094(14) -0.0020(12)
C20 0.0160(16) 0.0082(13) 0.0214(16) 0.0005(11) 0.0056(13) 0.0009(12)
C22 0.0256(17) 0.0148(15) 0.0199(16) -0.0039(12) 0.0089(13) -0.0079(12)
C19 0.0159(15) 0.0118(13) 0.0162(14) 0.0027(11) 0.0004(11) -0.0019(11)
N1 0.0195(13) 0.0128(12) 0.0158(13) 0.0005(10) 0.0040(10) 0.0019(10)
C9 0.0184(14) 0.0129(13) 0.0134(14) 0.0002(11) 0.0011(11) 0.0017(11)
C11 0.0308(18) 0.0169(15) 0.0212(16) -0.0009(13) 0.0114(14) -0.0055(14)
C23 0.0166(14) 0.0143(14) 0.0146(14) -0.0005(11) 0.0011(11) -0.0044(11)
C10 0.0173(14) 0.0169(15) 0.0220(16) -0.0047(12) 0.0048(12) -0.0035(12)
C5 0.0164(14) 0.0151(14) 0.0178(14) -0.0022(11) 0.0017(11) 0.0022(11)
C7 0.0344(19) 0.0183(15) 0.0190(15) 0.0013(13) 0.0081(14) 0.0089(14)
C4 0.0200(15) 0.0168(14) 0.0156(14) 0.0030(12) 0.0035(12) 0.0036(12)
C3 0.0235(16) 0.0180(15) 0.0126(14) -0.0007(12) 0.0017(12) 0.0028(12)
C8 0.0169(14) 0.0142(14) 0.0181(15) -0.0002(11) 0.0006(11) -0.0005(11)
C6 0.0163(14) 0.0175(15) 0.0159(14) -0.0015(11) 0.0005(11) 0.0028(12)
C2 0.0206(15) 0.0174(15) 0.0134(14) -0.0001(11) 0.0019(11) 0.0035(12)
C1 0.0211(15) 0.0256(17) 0.0147(15) -0.0001(13) 0.0020(12) 0.0037(13)
C26 0.0249(18) 0.0107(15) 0.0208(17) -0.0029(12) 0.0050(14) -0.0024(13)
C28 0.0170(15) 0.0143(14) 0.0269(17) -0.0021(12) 0.0031(13) -0.0045(12)
C25 0.0214(16) 0.0110(13) 0.0253(17) 0.0032(12) -0.0021(13) 0.0002(12)
C27 0.0223(16) 0.0108(13) 0.0205(16) -0.0007(12) -0.0017(13) -0.0029(12)
C24 0.0298(19) 0.0146(15) 0.0200(16) 0.0036(13) 0.0042(15) -0.0059(13)
C16 0.033(2) 0.0182(16) 0.043(2) -0.0005(15) 0.0183(18) -0.0042(15)
C17 0.041(2) 0.0115(15) 0.0258(19) 0.0060(14) -0.0015(16) -0.0035(15)
C15 0.0286(19) 0.0170(17) 0.050(2) 0.0062(17) -0.0140(17) -0.0050(15)
C18 0.0254(19) 0.0104(15) 0.045(2) -0.0081(15) 0.0025(17) 0.0015(14)
C14 0.059(3) 0.0190(17) 0.0203(17) -0.0071(14) 0.0089(18) -0.0141(18)

loop_
_atom_type_symbol
_atom_type_description
_atom_type_scat_dispersion_real
_atom_type_scat_dispersion_imag
_atom_type_scat_source
C C 0.0033 0.0016 'International Tables Vol C Tables 4.2.6.8 and 6.1.1.4'
H H 0.0000 0.0000 'International Tables Vol C Tables 4.2.6.8 and 6.1.1.4'
N N 0.0061 0.0033 'International Tables Vol C Tables 4.2.6.8 and 6.1.1.4'
O O 0.0106 0.0060 'International Tables Vol C Tables 4.2.6.8 and 6.1.1.4'
Fe Fe 0.3463 0.8444 'International Tables Vol C Tables 4.2.6.8 and 6.1.1.4'

loop_
_geom_angle_atom_site_label_1
_geom_angle_atom_site_label_2
_geom_angle_atom_site_label_3
_geom_angle
C23 Fe2 C28 165.91(13)
C23 Fe2 C19 41.30(12)
C28 Fe2 C19 151.55(13)
C23 Fe2 C27 152.55(13)
C28 Fe2 C27 40.82(14)
C19 Fe2 C27 116.32(13)
C23 Fe2 C26 119.46(15)
C28 Fe2 C26 68.40(14)
C19 Fe2 C26 105.41(14)
C27 Fe2 C26 40.74(14)
C23 Fe2 C20 69.32(14)
C28 Fe2 C20 117.37(14)
C19 Fe2 C20 41.58(13)
C27 Fe2 C20 104.39(14)
C26 Fe2 C20 123.94(13)
C23 Fe2 C25 109.49(13)
C28 Fe2 C25 67.97(14)
C19 Fe2 C25 126.41(14)
C27 Fe2 C25 68.50(13)
C26 Fe2 C25 40.88(14)
C20 Fe2 C25 163.08(14)
C23 Fe2 C21 68.43(14)
C28 Fe2 C21 107.89(13)
C19 Fe2 C21 68.88(14)
C27 Fe2 C21 124.85(14)
C26 Fe2 C21 161.74(15)
C20 Fe2 C21 40.49(14)
C25 Fe2 C21 156.00(15)
C23 Fe2 C24 128.77(14)
C28 Fe2 C24 40.37(14)
C19 Fe2 C24 165.32(14)
C27 Fe2 C24 68.63(14)
C26 Fe2 C24 68.71(15)
C20 Fe2 C24 152.88(15)
C25 Fe2 C24 40.58(14)
C21 Fe2 C24 120.85(16)
C23 Fe2 C22 40.68(13)
C28 Fe2 C22 127.94(13)
C19 Fe2 C22 68.82(13)
C27 Fe2 C22 163.40(14)
C26 Fe2 C22 155.64(15)
C20 Fe2 C22 68.31(14)
C25 Fe2 C22 122.52(14)
C21 Fe2 C22 40.20(15)
C24 Fe2 C22 110.65(14)
C10 Fe1 C14 135.87(16)
C10 Fe1 C15 176.46(17)
C14 Fe1 C15 40.80(18)
C10 Fe1 C9 41.67(12)
C14 Fe1 C9 176.87(17)
C15 Fe1 C9 141.72(16)
C10 Fe1 C18 109.98(15)
C14 Fe1 C18 40.43(18)
C15 Fe1 C18 68.11(16)
C9 Fe1 C18 136.74(15)
C10 Fe1 C11 40.82(14)
C14 Fe1 C11 110.13(15)
C15 Fe1 C11 136.63(16)
C9 Fe1 C11 69.13(13)
C18 Fe1 C11 112.76(16)
C10 Fe1 C13 69.28(14)
C14 Fe1 C13 141.85(17)
C15 Fe1 C13 112.77(16)
C9 Fe1 C13 41.03(13)
C18 Fe1 C13 177.27(17)
C11 Fe1 C13 68.53(15)
C10 Fe1 C16 142.36(16)
C14 Fe1 C16 67.80(17)
C15 Fe1 C16 40.22(17)
C9 Fe1 C16 113.07(15)
C18 Fe1 C16 67.46(16)
C11 Fe1 C16 176.78(16)
C13 Fe1 C16 111.40(16)
C10 Fe1 C12 68.52(14)
C14 Fe1 C12 112.74(16)
C15 Fe1 C12 110.96(15)
C9 Fe1 C12 68.81(13)
C18 Fe1 C12 141.71(15)
C11 Fe1 C12 40.23(15)
C13 Fe1 C12 40.77(15)
C16 Fe1 C12 137.73(16)
C10 Fe1 C17 112.61(16)
C14 Fe1 C17 68.22(16)
C15 Fe1 C17 68.07(16)
C9 Fe1 C17 110.36(15)
C18 Fe1 C17 40.50(17)
C11 Fe1 C17 142.06(17)
C13 Fe1 C17 137.08(14)
C16 Fe1 C17 40.06(17)
C12 Fe1 C17 177.43(17)
C12 C13 C9 107.8(3)
C12 C13 Fe1 69.74(19)
C9 C13 Fe1 69.20(18)
C12 C13 H13A 126.1
C9 C13 H13A 126.1
Fe1 C13 H13A 126.1
C11 C12 C13 108.6(3)
C11 C12 Fe1 69.6(2)
C13 C12 Fe1 69.49(19)
C11 C12 H12A 125.7
C13 C12 H12A 125.7
Fe1 C12 H12A 125.7
C22 C21 C20 108.9(3)
C22 C21 Fe2 70.05(19)
C20 C21 Fe2 69.39(18)
C22 C21 H21A 125.6
C20 C21 H21A 125.6
Fe2 C21 H21A 125.6
C21 C20 C19 107.7(3)
C21 C20 Fe2 70.12(19)
C19 C20 Fe2 69.13(18)
C21 C20 H20A 126.1
C19 C20 H20A 126.1
Fe2 C20 H20A 126.1
C21 C22 C23 108.3(3)
C21 C22 Fe2 69.75(19)
C23 C22 Fe2 68.65(17)
C21 C22 H22A 125.9
C23 C22 H22A 125.9
Fe2 C22 H22A 125.9
C23 C19 C8 123.5(3)
C23 C19 C20 106.8(3)
C8 C19 C20 129.7(3)
C23 C19 Fe2 68.95(17)
C8 C19 Fe2 124.9(2)
C20 C19 Fe2 69.30(18)
C7 N1 C3 109.6(3)
C7 N1 C4 110.6(3)
C3 N1 C4 110.3(3)
C13 C9 C10 107.1(3)
C13 C9 C6 130.7(3)
C10 C9 C6 122.1(3)
C13 C9 Fe1 69.77(18)
C10 C9 Fe1 68.60(17)
C6 C9 Fe1 123.2(2)
C12 C11 C10 108.5(3)
C12 C11 Fe1 70.2(2)
C10 C11 Fe1 68.88(19)
C12 C11 H11A 125.7
C10 C11 H11A 125.7
Fe1 C11 H11A 125.7
C22 C23 C19 108.3(3)
C22 C23 Fe2 70.66(18)
C19 C23 Fe2 69.76(17)
C22 C23 H23A 125.8
C19 C23 H23A 125.8
Fe2 C23 H23A 125.8
C11 C10 C9 107.9(3)
C11 C10 Fe1 70.3(2)
C9 C10 Fe1 69.73(18)
C11 C10 H10A 126.0
C9 C10 H10A 126.0
Fe1 C10 H10A 126.0
C8 C5 C1 117.4(3)
C8 C5 C4 124.6(3)
C1 C5 C4 117.9(3)
N1 C7 H7A 109.5
N1 C7 H7B 109.5
H7A C7 H7B 109.5
N1 C7 H7C 109.5
H7A C7 H7C 109.5
H7B C7 H7C 109.5
N1 C4 C5 109.8(3)
N1 C4 H4A 109.7
C5 C4 H4A 109.7
N1 C4 H4B 109.7
C5 C4 H4B 109.7
H4A C4 H4B 108.2
N1 C3 C2 111.1(3)
N1 C3 H3A 109.4
C2 C3 H3A 109.4
N1 C3 H3B 109.4
C2 C3 H3B 109.4
H3A C3 H3B 108.0
C5 C8 C19 129.4(3)
C5 C8 H8A 115.3
C19 C8 H8A 115.3
C2 C6 C9 129.3(3)
C2 C6 H6A 115.4
C9 C6 H6A 115.4
C6 C2 C1 116.6(3)
C6 C2 C3 124.3(3)
C1 C2 C3 119.1(3)
O1 C1 C2 121.7(3)
O1 C1 C5 120.9(3)
C2 C1 C5 117.3(3)
C27 C26 C25 107.8(3)
C27 C26 Fe2 69.57(19)
C25 C26 Fe2 69.90(19)
C27 C26 H26A 126.1
C25 C26 H26A 126.1
Fe2 C26 H26A 126.1
C24 C28 C27 109.0(3)
C24 C28 Fe2 70.44(19)
C27 C28 Fe2 69.64(18)
C24 C28 H28A 125.5
C27 C28 H28A 125.5
Fe2 C28 H28A 125.5
C26 C25 C24 108.2(3)
C26 C25 Fe2 69.21(19)
C24 C25 Fe2 69.87(18)
C26 C25 H25A 125.9
C24 C25 H25A 125.9
Fe2 C25 H25A 125.9
C26 C27 C28 107.5(3)
C26 C27 Fe2 69.69(19)
C28 C27 Fe2 69.54(18)
C26 C27 H27A 126.2
C28 C27 H27A 126.2
Fe2 C27 H27A 126.2
C28 C24 C25 107.4(3)
C28 C24 Fe2 69.19(19)
C25 C24 Fe2 69.55(19)
C28 C24 H24A 126.3
C25 C24 H24A 126.3
Fe2 C24 H24A 126.3
C17 C16 C15 109.2(4)
C17 C16 Fe1 70.1(2)
C15 C16 Fe1 69.5(2)
C17 C16 H16A 125.4
C15 C16 H16A 125.4
Fe1 C16 H16A 125.4
C16 C17 C18 107.3(3)
C16 C17 Fe1 69.8(2)
C18 C17 Fe1 69.5(2)
C16 C17 H17A 126.4
C18 C17 H17A 126.4
Fe1 C17 H17A 126.4
C16 C15 C14 107.5(4)
C16 C15 Fe1 70.2(2)
C14 C15 Fe1 69.5(2)
C16 C15 H15A 126.3
C14 C15 H15A 126.3
Fe1 C15 H15A 126.3
C14 C18 C17 108.3(4)
C14 C18 Fe1 69.5(2)
C17 C18 Fe1 70.0(2)
C14 C18 H18A 125.8
C17 C18 H18A 125.8
Fe1 C18 H18A 125.8
C18 C14 C15 107.8(4)
C18 C14 Fe1 70.1(2)
C15 C14 Fe1 69.7(2)
C18 C14 H14A 126.1
C15 C14 H14A 126.1
Fe1 C14 H14A 126.1

loop_
_geom_bond_atom_site_label_1
_geom_bond_atom_site_label_2
_geom_bond_distance
Fe2 C23 2.037(3)
Fe2 C28 2.045(3)
Fe2 C19 2.048(3)
Fe2 C27 2.047(3)
Fe2 C26 2.048(3)
Fe2 C20 2.050(3)
Fe2 C25 2.057(3)
Fe2 C21 2.060(3)
Fe2 C24 2.062(3)
Fe2 C22 2.064(3)
Fe1 C10 2.029(3)
Fe1 C14 2.039(4)
Fe1 C15 2.041(4)
Fe1 C9 2.044(3)
Fe1 C18 2.047(4)
Fe1 C11 2.047(3)
Fe1 C13 2.051(3)
Fe1 C16 2.050(4)
Fe1 C12 2.055(3)
Fe1 C17 2.054(4)
O1 C1 1.219(4)
C13 C12 1.430(5)
C13 C9 1.435(4)
C13 H13A 1.0000
C12 C11 1.411(5)
C12 H12A 1.0000
C21 C22 1.417(5)
C21 C20 1.422(5)
C21 H21A 1.0000
C20 C19 1.455(5)
C20 H20A 1.0000
C22 C23 1.426(4)
C22 H22A 1.0000
C19 C23 1.441(4)
C19 C8 1.448(5)
N1 C7 1.458(4)
N1 C3 1.461(4)
N1 C4 1.463(4)
C9 C10 1.448(4)
C9 C6 1.455(4)
C11 C10 1.422(5)
C11 H11A 1.0000
C23 H23A 1.0000
C10 H10A 1.0000
C5 C8 1.347(5)
C5 C1 1.489(4)
C5 C4 1.508(4)
C7 H7A 0.9800
C7 H7B 0.9800
C7 H7C 0.9800
C4 H4A 0.9900
C4 H4B 0.9900
C3 C2 1.513(4)
C3 H3A 0.9900
C3 H3B 0.9900
C8 H8A 0.9500
C6 C2 1.346(4)
C6 H6A 0.9500
C2 C1 1.486(4)
C26 C27 1.425(5)
C26 C25 1.434(5)
C26 H26A 1.0000
C28 C24 1.417(5)
C28 C27 1.427(5)
C28 H28A 1.0000
C25 C24 1.428(5)
C25 H25A 1.0000
C27 H27A 1.0000
C24 H24A 1.0000
C16 C17 1.406(6)
C16 C15 1.407(6)
C16 H16A 1.0000
C17 C18 1.419(6)
C17 H17A 1.0000
C15 C14 1.422(6)
C15 H15A 1.0000
C18 C14 1.412(6)
C18 H18A 1.0000
C14 H14A 1.0000

loop_
_geom_torsion_atom_site_label_1
_geom_torsion_atom_site_label_2
_geom_torsion_atom_site_label_3
_geom_torsion_atom_site_label_4
_geom_torsion
C10 Fe1 C13 C12 80.7(2)
C14 Fe1 C13 C12 -58.8(3)
C15 Fe1 C13 C12 -96.1(3)
C9 Fe1 C13 C12 119.3(3)
C18 Fe1 C13 C12 155(3)
C11 Fe1 C13 C12 36.9(2)
C16 Fe1 C13 C12 -139.7(2)
C17 Fe1 C13 C12 -177.9(2)
C10 Fe1 C13 C9 -38.57(19)
C14 Fe1 C13 C9 -178.1(2)
C15 Fe1 C13 C9 144.5(2)
C18 Fe1 C13 C9 36(3)
C11 Fe1 C13 C9 -82.5(2)
C16 Fe1 C13 C9 101.0(2)
C12 Fe1 C13 C9 -119.3(3)
C17 Fe1 C13 C9 62.8(3)
C9 C13 C12 C11 0.2(4)
Fe1 C13 C12 C11 -58.7(2)
C9 C13 C12 Fe1 58.9(2)
C10 Fe1 C12 C11 37.4(2)
C14 Fe1 C12 C11 -94.7(2)
C15 Fe1 C12 C11 -138.8(2)
C9 Fe1 C12 C11 82.3(2)
C18 Fe1 C12 C11 -58.0(4)
C13 Fe1 C12 C11 120.2(3)
C16 Fe1 C12 C11 -176.2(2)
C17 Fe1 C12 C11 154(4)
C10 Fe1 C12 C13 -82.8(2)
C14 Fe1 C12 C13 145.1(2)
C15 Fe1 C12 C13 101.0(2)
C9 Fe1 C12 C13 -37.9(2)
C18 Fe1 C12 C13 -178.2(3)
C11 Fe1 C12 C13 -120.2(3)
C16 Fe1 C12 C13 63.6(3)
C17 Fe1 C12 C13 34(4)
C23 Fe2 C21 C22 -37.29(19)
C28 Fe2 C21 C22 128.2(2)
C19 Fe2 C21 C22 -81.8(2)
C27 Fe2 C21 C22 170.15(19)
C26 Fe2 C21 C22 -156.6(4)
C20 Fe2 C21 C22 -120.3(3)
C25 Fe2 C21 C22 52.4(4)
C24 Fe2 C21 C22 86.0(2)
C23 Fe2 C21 C20 83.0(2)
C28 Fe2 C21 C20 -111.5(2)
C19 Fe2 C21 C20 38.5(2)
C27 Fe2 C21 C20 -69.6(2)
C26 Fe2 C21 C20 -36.3(5)
C25 Fe2 C21 C20 172.7(3)
C24 Fe2 C21 C20 -153.8(2)
C22 Fe2 C21 C20 120.3(3)
C22 C21 C20 C19 0.0(4)
Fe2 C21 C20 C19 -59.1(2)
C22 C21 C20 Fe2 59.1(2)
C23 Fe2 C20 C21 -80.6(2)
C28 Fe2 C20 C21 85.8(2)
C19 Fe2 C20 C21 -118.9(3)
C27 Fe2 C20 C21 127.4(2)
C26 Fe2 C20 C21 167.1(2)
C25 Fe2 C20 C21 -169.7(4)
C24 Fe2 C20 C21 56.4(4)
C22 Fe2 C20 C21 -36.9(2)
C23 Fe2 C20 C19 38.32(18)
C28 Fe2 C20 C19 -155.28(19)
C27 Fe2 C20 C19 -113.6(2)
C26 Fe2 C20 C19 -74.0(3)
C25 Fe2 C20 C19 -50.8(6)
C21 Fe2 C20 C19 118.9(3)
C24 Fe2 C20 C19 175.3(3)
C22 Fe2 C20 C19 82.1(2)
C20 C21 C22 C23 -0.7(4)
Fe2 C21 C22 C23 58.0(2)
C20 C21 C22 Fe2 -58.7(2)
C23 Fe2 C22 C21 120.2(3)
C28 Fe2 C22 C21 -71.4(2)
C19 Fe2 C22 C21 81.9(2)
C27 Fe2 C22 C21 -29.4(5)
C26 Fe2 C22 C21 162.5(3)
C20 Fe2 C22 C21 37.1(2)
C25 Fe2 C22 C21 -157.5(2)
C24 Fe2 C22 C21 -113.8(2)
C28 Fe2 C22 C23 168.4(2)
C19 Fe2 C22 C23 -38.26(19)
C27 Fe2 C22 C23 -149.6(4)
C26 Fe2 C22 C23 42.3(4)
C20 Fe2 C22 C23 -83.1(2)
C25 Fe2 C22 C23 82.3(2)
C21 Fe2 C22 C23 -120.2(3)
C24 Fe2 C22 C23 126.0(2)
C21 C20 C19 C23 0.8(3)
Fe2 C20 C19 C23 -59.0(2)
C21 C20 C19 C8 178.5(3)
Fe2 C20 C19 C8 118.8(3)
C21 C20 C19 Fe2 59.7(2)
C28 Fe2 C19 C23 169.7(3)
C27 Fe2 C19 C23 -159.56(19)
C26 Fe2 C19 C23 -117.3(2)
C20 Fe2 C19 C23 118.5(3)
C25 Fe2 C19 C23 -77.8(2)
C21 Fe2 C19 C23 80.9(2)
C24 Fe2 C19 C23 -53.1(6)
C22 Fe2 C19 C23 37.71(19)
C23 Fe2 C19 C8 116.9(3)
C28 Fe2 C19 C8 -73.4(4)
C27 Fe2 C19 C8 -42.7(3)
C26 Fe2 C19 C8 -0.4(3)
C20 Fe2 C19 C8 -124.6(4)
C25 Fe2 C19 C8 39.1(3)
C21 Fe2 C19 C8 -162.1(3)
C24 Fe2 C19 C8 63.9(6)
C22 Fe2 C19 C8 154.6(3)
C23 Fe2 C19 C20 -118.5(3)
C28 Fe2 C19 C20 51.2(4)
C27 Fe2 C19 C20 82.0(2)
C26 Fe2 C19 C20 124.2(2)
C25 Fe2 C19 C20 163.7(2)
C21 Fe2 C19 C20 -37.5(2)
C24 Fe2 C19 C20 -171.5(5)
C22 Fe2 C19 C20 -80.8(2)
C12 C13 C9 C10 -0.6(4)
Fe1 C13 C9 C10 58.7(2)
C12 C13 C9 C6 -176.1(3)
Fe1 C13 C9 C6 -116.9(4)
C12 C13 C9 Fe1 -59.2(2)
C10 Fe1 C9 C13 118.7(3)
C14 Fe1 C9 C13 158(3)
C15 Fe1 C9 C13 -59.7(3)
C18 Fe1 C9 C13 -177.6(2)
C11 Fe1 C9 C13 80.9(2)
C16 Fe1 C9 C13 -96.6(2)
C12 Fe1 C9 C13 37.6(2)
C17 Fe1 C9 C13 -139.8(2)
C14 Fe1 C9 C10 39(3)
C15 Fe1 C9 C10 -178.4(2)
C18 Fe1 C9 C10 63.6(3)
C11 Fe1 C9 C10 -37.8(2)
C13 Fe1 C9 C10 -118.7(3)
C16 Fe1 C9 C10 144.7(2)
C12 Fe1 C9 C10 -81.1(2)
C17 Fe1 C9 C10 101.5(2)
C10 Fe1 C9 C6 -115.2(3)
C14 Fe1 C9 C6 -76(3)
C15 Fe1 C9 C6 66.4(4)
C18 Fe1 C9 C6 -51.5(4)
C11 Fe1 C9 C6 -153.0(3)
C13 Fe1 C9 C6 126.1(4)
C16 Fe1 C9 C6 29.5(3)
C12 Fe1 C9 C6 163.7(3)
C17 Fe1 C9 C6 -13.7(3)
C13 C12 C11 C10 0.3(4)
Fe1 C12 C11 C10 -58.4(2)
C13 C12 C11 Fe1 58.7(2)
C10 Fe1 C11 C12 -120.1(3)
C14 Fe1 C11 C12 101.8(3)
C15 Fe1 C11 C12 63.6(3)
C9 Fe1 C11 C12 -81.5(2)
C18 Fe1 C11 C12 145.3(2)
C13 Fe1 C11 C12 -37.3(2)
C16 Fe1 C11 C12 52(3)
C17 Fe1 C11 C12 -178.2(3)
C14 Fe1 C11 C10 -138.2(2)
C15 Fe1 C11 C10 -176.3(2)
C9 Fe1 C11 C10 38.59(19)
C18 Fe1 C11 C10 -94.7(2)
C13 Fe1 C11 C10 82.7(2)
C16 Fe1 C11 C10 172(3)
C12 Fe1 C11 C10 120.1(3)
C17 Fe1 C11 C10 -58.1(3)
C21 C22 C23 C19 1.2(4)
Fe2 C22 C23 C19 59.8(2)
C21 C22 C23 Fe2 -58.6(2)
C8 C19 C23 C22 -179.1(3)
C20 C19 C23 C22 -1.2(3)
Fe2 C19 C23 C22 -60.4(2)
C8 C19 C23 Fe2 -118.7(3)
C20 C19 C23 Fe2 59.2(2)
C28 Fe2 C23 C22 -40.5(6)
C19 Fe2 C23 C22 119.0(3)
C27 Fe2 C23 C22 161.7(3)
C26 Fe2 C23 C22 -161.4(2)
C20 Fe2 C23 C22 80.4(2)
C25 Fe2 C23 C22 -117.6(2)
C21 Fe2 C23 C22 36.9(2)
C24 Fe2 C23 C22 -76.1(2)
C28 Fe2 C23 C19 -159.5(5)
C27 Fe2 C23 C19 42.8(4)
C26 Fe2 C23 C19 79.6(2)
C20 Fe2 C23 C19 -38.57(19)
C25 Fe2 C23 C19 123.4(2)
C21 Fe2 C23 C19 -82.1(2)
C24 Fe2 C23 C19 164.9(2)
C22 Fe2 C23 C19 -119.0(3)
C12 C11 C10 C9 -0.7(4)
Fe1 C11 C10 C9 -59.8(2)
C12 C11 C10 Fe1 59.1(2)
C13 C9 C10 C11 0.8(4)
C6 C9 C10 C11 176.8(3)
Fe1 C9 C10 C11 60.2(2)
C13 C9 C10 Fe1 -59.4(2)
C6 C9 C10 Fe1 116.6(3)
C14 Fe1 C10 C11 64.1(3)
C15 Fe1 C10 C11 45(2)
C9 Fe1 C10 C11 -118.7(3)
C18 Fe1 C10 C11 102.1(2)
C13 Fe1 C10 C11 -80.8(2)
C16 Fe1 C10 C11 -179.3(2)
C12 Fe1 C10 C11 -36.9(2)
C17 Fe1 C10 C11 145.6(2)
C14 Fe1 C10 C9 -177.2(2)
C15 Fe1 C10 C9 164(2)
C18 Fe1 C10 C9 -139.2(2)
C11 Fe1 C10 C9 118.7(3)
C13 Fe1 C10 C9 37.99(18)
C16 Fe1 C10 C9 -60.5(3)
C12 Fe1 C10 C9 81.8(2)
C17 Fe1 C10 C9 -95.7(2)
C7 N1 C4 C5 -172.5(3)
C3 N1 C4 C5 66.1(3)
C8 C5 C4 N1 143.2(3)
C1 C5 C4 N1 -34.2(4)
C7 N1 C3 C2 177.5(3)
C4 N1 C3 C2 -60.5(4)
C1 C5 C8 C19 179.8(3)
C4 C5 C8 C19 2.5(5)
C23 C19 C8 C5 -158.5(3)
C20 C19 C8 C5 24.1(6)
Fe2 C19 C8 C5 115.1(3)
C13 C9 C6 C2 -22.0(6)
C10 C9 C6 C2 163.0(3)
Fe1 C9 C6 C2 -113.0(4)
C9 C6 C2 C1 178.6(3)
C9 C6 C2 C3 -1.9(6)
N1 C3 C2 C6 -156.1(3)
N1 C3 C2 C1 23.4(4)
C6 C2 C1 O1 6.1(5)
C3 C2 C1 O1 -173.4(3)
C6 C2 C1 C5 -174.0(3)
C3 C2 C1 C5 6.4(5)
C8 C5 C1 O1 1.5(5)
C4 C5 C1 O1 179.0(3)
C8 C5 C1 C2 -178.4(3)
C4 C5 C1 C2 -0.8(4)
C23 Fe2 C26 C27 -154.94(19)
C28 Fe2 C26 C27 38.0(2)
C19 Fe2 C26 C27 -112.6(2)
C20 Fe2 C26 C27 -71.2(3)
C25 Fe2 C26 C27 118.9(3)
C21 Fe2 C26 C27 -43.6(5)
C24 Fe2 C26 C27 81.6(2)
C22 Fe2 C26 C27 174.8(3)
C23 Fe2 C26 C25 86.2(2)
C28 Fe2 C26 C25 -80.9(2)
C19 Fe2 C26 C25 128.5(2)
C27 Fe2 C26 C25 -118.9(3)
C20 Fe2 C26 C25 169.91(19)
C21 Fe2 C26 C25 -162.5(4)
C24 Fe2 C26 C25 -37.3(2)
C22 Fe2 C26 C25 55.9(4)
C23 Fe2 C28 C24 -44.4(6)
C19 Fe2 C28 C24 164.6(3)
C27 Fe2 C28 C24 120.1(3)
C26 Fe2 C28 C24 82.1(2)
C20 Fe2 C28 C24 -159.8(2)
C25 Fe2 C28 C24 37.9(2)
C21 Fe2 C28 C24 -116.9(2)
C22 Fe2 C28 C24 -76.9(3)
C23 Fe2 C28 C27 -164.5(5)
C19 Fe2 C28 C27 44.5(4)
C26 Fe2 C28 C27 -38.0(2)
C20 Fe2 C28 C27 80.1(2)
C25 Fe2 C28 C27 -82.2(2)
C21 Fe2 C28 C27 123.0(2)
C24 Fe2 C28 C27 -120.1(3)
C22 Fe2 C28 C27 163.0(2)
C27 C26 C25 C24 -0.3(4)
Fe2 C26 C25 C24 59.2(2)
C27 C26 C25 Fe2 -59.5(2)
C23 Fe2 C25 C26 -112.8(2)
C28 Fe2 C25 C26 82.0(2)
C19 Fe2 C25 C26 -69.7(2)
C27 Fe2 C25 C26 37.9(2)
C20 Fe2 C25 C26 -30.0(5)
C21 Fe2 C25 C26 166.6(3)
C24 Fe2 C25 C26 119.7(3)
C22 Fe2 C25 C26 -156.1(2)
C23 Fe2 C25 C24 127.4(2)
C28 Fe2 C25 C24 -37.7(2)
C19 Fe2 C25 C24 170.6(2)
C27 Fe2 C25 C24 -81.8(2)
C26 Fe2 C25 C24 -119.7(3)
C20 Fe2 C25 C24 -149.7(5)
C21 Fe2 C25 C24 46.9(4)
C22 Fe2 C25 C24 84.2(2)
C25 C26 C27 C28 0.2(4)
Fe2 C26 C27 C28 -59.5(2)
C25 C26 C27 Fe2 59.7(2)
C24 C28 C27 C26 0.0(4)
Fe2 C28 C27 C26 59.6(2)
C24 C28 C27 Fe2 -59.6(2)
C23 Fe2 C27 C26 53.1(4)
C28 Fe2 C27 C26 -118.8(3)
C19 Fe2 C27 C26 83.1(2)
C20 Fe2 C27 C26 125.8(2)
C25 Fe2 C27 C26 -38.0(2)
C21 Fe2 C27 C26 164.74(19)
C24 Fe2 C27 C26 -81.8(2)
C22 Fe2 C27 C26 -172.5(4)
C23 Fe2 C27 C28 171.9(3)
C19 Fe2 C27 C28 -158.12(19)
C26 Fe2 C27 C28 118.8(3)
C20 Fe2 C27 C28 -115.4(2)
C25 Fe2 C27 C28 80.8(2)
C21 Fe2 C27 C28 -76.5(2)
C24 Fe2 C27 C28 37.0(2)
C22 Fe2 C27 C28 -53.8(5)
C27 C28 C24 C25 -0.2(4)
Fe2 C28 C24 C25 -59.3(2)
C27 C28 C24 Fe2 59.1(2)
C26 C25 C24 C28 0.3(4)
Fe2 C25 C24 C28 59.1(2)
C26 C25 C24 Fe2 -58.7(2)
C23 Fe2 C24 C28 167.37(19)
C19 Fe2 C24 C28 -150.1(5)
C27 Fe2 C24 C28 -37.4(2)
C26 Fe2 C24 C28 -81.3(2)
C20 Fe2 C24 C28 42.3(4)
C25 Fe2 C24 C28 -118.9(3)
C21 Fe2 C24 C28 81.4(3)
C22 Fe2 C24 C28 124.8(2)
C23 Fe2 C24 C25 -73.8(2)
C28 Fe2 C24 C25 118.9(3)
C19 Fe2 C24 C25 -31.2(6)
C27 Fe2 C24 C25 81.5(2)
C26 Fe2 C24 C25 37.6(2)
C20 Fe2 C24 C25 161.2(3)
C21 Fe2 C24 C25 -159.77(19)
C22 Fe2 C24 C25 -116.3(2)
C10 Fe1 C16 C17 -55.7(3)
C14 Fe1 C16 C17 82.1(3)
C15 Fe1 C16 C17 120.5(3)
C9 Fe1 C16 C17 -94.6(3)
C18 Fe1 C16 C17 38.2(2)
C11 Fe1 C16 C17 133(3)
C13 Fe1 C16 C17 -139.1(2)
C12 Fe1 C16 C17 -178.0(2)
C10 Fe1 C16 C15 -176.2(2)
C14 Fe1 C16 C15 -38.4(3)
C9 Fe1 C16 C15 144.9(2)
C18 Fe1 C16 C15 -82.3(3)
C11 Fe1 C16 C15 12(3)
C13 Fe1 C16 C15 100.4(2)
C12 Fe1 C16 C15 61.5(3)
C17 Fe1 C16 C15 -120.5(3)
C15 C16 C17 C18 -0.9(4)
Fe1 C16 C17 C18 -59.6(3)
C15 C16 C17 Fe1 58.7(3)
C10 Fe1 C17 C16 146.9(2)
C14 Fe1 C17 C16 -81.0(3)
C15 Fe1 C17 C16 -36.9(3)
C9 Fe1 C17 C16 102.0(2)
C18 Fe1 C17 C16 -118.4(3)
C11 Fe1 C17 C16 -176.2(2)
C13 Fe1 C17 C16 63.5(4)
C12 Fe1 C17 C16 31(4)
C10 Fe1 C17 C18 -94.7(2)
C14 Fe1 C17 C18 37.4(3)
C15 Fe1 C17 C18 81.5(3)
C9 Fe1 C17 C18 -139.6(2)
C11 Fe1 C17 C18 -57.8(3)
C13 Fe1 C17 C18 -178.1(2)
C16 Fe1 C17 C18 118.4(3)
C12 Fe1 C17 C18 150(4)
C17 C16 C15 C14 0.7(4)
Fe1 C16 C15 C14 59.8(3)
C17 C16 C15 Fe1 -59.1(3)
C10 Fe1 C15 C16 138(2)
C14 Fe1 C15 C16 118.3(3)
C9 Fe1 C15 C16 -58.8(3)
C18 Fe1 C15 C16 80.5(3)
C11 Fe1 C15 C16 -179.0(2)
C13 Fe1 C15 C16 -96.7(2)
C12 Fe1 C15 C16 -140.7(2)
C17 Fe1 C15 C16 36.7(2)
C10 Fe1 C15 C14 20(3)
C9 Fe1 C15 C14 -177.1(2)
C18 Fe1 C15 C14 -37.8(2)
C11 Fe1 C15 C14 62.7(3)
C13 Fe1 C15 C14 145.0(2)
C16 Fe1 C15 C14 -118.3(3)
C12 Fe1 C15 C14 100.9(3)
C17 Fe1 C15 C14 -81.6(3)
C16 C17 C18 C14 0.7(4)
Fe1 C17 C18 C14 -59.1(3)
C16 C17 C18 Fe1 59.8(3)
C10 Fe1 C18 C14 -138.7(2)
C15 Fe1 C18 C14 38.1(3)
C9 Fe1 C18 C14 -178.0(2)
C11 Fe1 C18 C14 -94.8(3)
C13 Fe1 C18 C14 148(3)
C16 Fe1 C18 C14 81.7(3)
C12 Fe1 C18 C14 -58.4(4)
C17 Fe1 C18 C14 119.6(4)
C10 Fe1 C18 C17 101.8(3)
C14 Fe1 C18 C17 -119.6(4)
C15 Fe1 C18 C17 -81.4(3)
C9 Fe1 C18 C17 62.5(3)
C11 Fe1 C18 C17 145.7(2)
C13 Fe1 C18 C17 28(3)
C16 Fe1 C18 C17 -37.8(2)
C12 Fe1 C18 C17 -177.9(3)
C17 C18 C14 C15 -0.3(4)
Fe1 C18 C14 C15 -59.7(3)
C17 C18 C14 Fe1 59.5(3)
C16 C15 C14 C18 -0.3(4)
Fe1 C15 C14 C18 60.0(3)
C16 C15 C14 Fe1 -60.3(3)
C10 Fe1 C14 C18 63.1(3)
C15 Fe1 C14 C18 -118.7(3)
C9 Fe1 C14 C18 26(3)
C11 Fe1 C14 C18 101.8(3)
C13 Fe1 C14 C18 -177.6(3)
C16 Fe1 C14 C18 -80.8(3)
C12 Fe1 C14 C18 145.1(2)
C17 Fe1 C14 C18 -37.5(3)
C10 Fe1 C14 C15 -178.3(2)
C9 Fe1 C14 C15 145(3)
C18 Fe1 C14 C15 118.7(3)
C11 Fe1 C14 C15 -139.5(2)
C13 Fe1 C14 C15 -58.9(3)
C16 Fe1 C14 C15 37.9(2)
C12 Fe1 C14 C15 -96.2(2)
C17 Fe1 C14 C15 81.2(3)
